data_9008987
loop_
_publ_author_name
'Wyckoff, R. W. G.'

_publ_section_title
;
 Second edition. Interscience Publishers, New York, New York
 Lithium peroxide
;
_journal_name_full 'Crystal Structures'
_journal_page_first 85
_journal_page_last 237
_journal_volume 1
_journal_year 1963
_chemical_formula_structural Li2O2
_chemical_formula_sum 'Li2 O2'
_space_group_IT_number 174
_symmetry_space_group_name_Hall 'P -6'
_symmetry_space_group_name_H-M 'P -6'
_cell_angle_alpha 90
_cell_angle_beta 90
_cell_angle_gamma 120
_cell_length_a 3.142
_cell_length_b 3.142
_cell_length_c 7.650
_cell_formula_units_Z 2
_cell_volume 65.404
_database_code_amcsd 0011665
_exptl_crystal_density_diffrn 2.330
_cod_database_code 9008987
_amcsd_formula_title Li2O2

loop_
_space_group_symop_operation_xyz
x,y,z
-x+y,-x,-z
-y,x-y,z
x,y,-z
-x+y,-x,z
-y,x-y,-z

loop_
_atom_site_label
_atom_site_fract_x
_atom_site_fract_y
_atom_site_fract_z
Li1 0.00000 0.00000 0.00000
Li2 0.33333 0.66667 0.50000
Li3 0.66667 0.33333 0.25000
O1 0.00000 0.00000 0.40100
O2 0.33333 0.66667 0.10000

loop_
_cod_related_entry_id
_cod_related_entry_database
_cod_related_entry_code
1 ChemSpider 23787
2 AMCSD 0011665
